data_4025375
loop_
_publ_author_name
'Todd W. Hudnall'
'Eric J. Moorhead'
'Dmitry G. Gusev'
'Christopher W. Bielawski'

_publ_section_title
;
 N,N'-Diamidoketenimines via Coupling of Isocyanides to an N-Heterocyclic
 Carbene
;
_journal_name_full 'Journal of Organic Chemistry'
_journal_page_first 2763
_journal_page_last 2766
_journal_paper_doi 10.1021/jo100427g
_journal_volume 75
_journal_year 2010
_chemical_formula_moiety 1,3-{Dipp}4,6-{Oxo}-5-{Me2}-2-{2,6Me2-Ph}
_chemical_formula_sum 'C39 H49 N3 O2'
_chemical_formula_weight 591.81
_chemical_name_common 6-KetoDipp-2,6-dimethylphenylisocyanide
_chemical_name_systematic
; 
 ? 
;
_space_group_IT_number 62
_symmetry_cell_setting orthorhombic
_symmetry_space_group_name_Hall '-P 2ac 2n'
_symmetry_space_group_name_H-M 'P n m a'
_atom_sites_solution_hydrogens geom
_atom_sites_solution_primary direct
_atom_sites_solution_secondary difmap
_audit_creation_method SHELXL-97
_cell_angle_alpha 90.00
_cell_angle_beta 90.00
_cell_angle_gamma 90.00
_cell_formula_units_Z 4
_cell_length_a 20.054(4)
_cell_length_b 17.777(4)
_cell_length_c 9.5644(19)
_cell_measurement_temperature 110(2)
_cell_volume 3409.7(12)
_computing_cell_refinement 'Collect software, Nonius B.V. 1998'
_computing_data_collection 'Collect software, Nonius B.V. 1998'
_computing_data_reduction 'DENZO and Scalepack (Otwinoski and Minor, 1997)'
_computing_structure_refinement 'SHELXL-97 (Sheldrick, 1997)'
_computing_structure_solution 'SHELXS-97 (Sheldrick, 1990)'
_diffrn_ambient_temperature 110(2)
_diffrn_measured_fraction_theta_full 1.000
_diffrn_measured_fraction_theta_max 1.000
_diffrn_measurement_device_type 'CCD area detector'
_diffrn_measurement_method 'phi and omega scans'
_diffrn_radiation_monochromator graphite
_diffrn_radiation_source 'fine-focus sealed tube'
_diffrn_radiation_type MoK\a
_diffrn_radiation_wavelength 0.71073
_diffrn_reflns_av_R_equivalents 0.0542
_diffrn_reflns_av_sigmaI/netI 0.0274
_diffrn_reflns_limit_h_max 23
_diffrn_reflns_limit_h_min -23
_diffrn_reflns_limit_k_max 20
_diffrn_reflns_limit_k_min -21
_diffrn_reflns_limit_l_max 11
_diffrn_reflns_limit_l_min -10
_diffrn_reflns_number 28276
_diffrn_reflns_theta_full 25.00
_diffrn_reflns_theta_max 25.00
_diffrn_reflns_theta_min 2.03
_exptl_absorpt_coefficient_mu 0.071
_exptl_absorpt_correction_type none
_exptl_absorpt_process_details none
_exptl_crystal_colour yellow-orange
_exptl_crystal_density_diffrn 1.153
_exptl_crystal_density_method 'not measured'
_exptl_crystal_description block
_exptl_crystal_F_000 1280
_exptl_crystal_size_max .342
_exptl_crystal_size_mid .210
_exptl_crystal_size_min .176
_refine_diff_density_max 0.511
_refine_diff_density_min -0.507
_refine_diff_density_rms 0.052
_refine_ls_extinction_method none
_refine_ls_goodness_of_fit_ref 1.008
_refine_ls_hydrogen_treatment constr
_refine_ls_matrix_type full
_refine_ls_number_parameters 211
_refine_ls_number_reflns 3108
_refine_ls_number_restraints 0
_refine_ls_restrained_S_all 1.008
_refine_ls_R_factor_all 0.0654
_refine_ls_R_factor_gt 0.0606
_refine_ls_shift/su_max 0.000
_refine_ls_shift/su_mean 0.000
_refine_ls_structure_factor_coef Fsqd
_refine_ls_weighting_details 'calc w=1/[\s^2^(Fo^2^)+(0.1041P)^2^+2.4303P] where P=(Fo^2^+2Fc^2^)/3'
_refine_ls_weighting_scheme calc
_refine_ls_wR_factor_gt 0.1692
_refine_ls_wR_factor_ref 0.1748
_reflns_number_gt 2906
_reflns_number_total 3108
_reflns_threshold_expression >2sigma(I)
_cod_data_source_file jo100427g_si_003_6.cif
_cod_data_source_block 2f
_cod_depositor_comments
;
The following automatic conversions were performed:

'_symmetry_cell_setting' value 'Orthorhombic' changed to
'orthorhombic' according to the built-in table from CIF Core
dictionary named 'cif_core.dic' version 2.4.1 from 2010-06-29.

Automatic conversion script
Id: cif_fix_values 1646 2011-03-28 12:23:43Z adriana 
;
_cod_database_code 4025375

loop_
_symmetry_equiv_pos_as_xyz
'x, y, z'
'-x+1/2, -y, z+1/2'
'-x, y+1/2, -z'
'x+1/2, -y+1/2, -z+1/2'
'-x, -y, -z'
'x-1/2, y, -z-1/2'
'x, -y-1/2, z'
'-x-1/2, y-1/2, z-1/2'

loop_
_atom_site_label
_atom_site_type_symbol
_atom_site_fract_x
_atom_site_fract_y
_atom_site_fract_z
_atom_site_U_iso_or_equiv
_atom_site_adp_type
_atom_site_occupancy
_atom_site_symmetry_multiplicity
_atom_site_calc_flag
_atom_site_refinement_flags
_atom_site_disorder_assembly
_atom_site_disorder_group
N1 N 0.31779(8) 0.18308(8) 0.78844(16) 0.0192(4) Uani 1 1 d . . .
O1 O 0.28847(8) 0.12088(8) 0.59301(15) 0.0308(4) Uani 1 1 d . . .
N2 N 0.35817(11) 0.2500 1.1226(2) 0.0233(5) Uani 1 2 d S . .
C3 C 0.29013(9) 0.17960(10) 0.6569(2) 0.0220(4) Uani 1 1 d . . .
C7 C 0.33979(9) 0.11330(10) 0.84866(19) 0.0203(4) Uani 1 1 d . . .
C1 C 0.32649(13) 0.2500 0.8639(3) 0.0192(6) Uani 1 2 d S . .
C4 C 0.25979(14) 0.2500 0.5974(3) 0.0257(6) Uani 1 2 d S . .
C12 C 0.29414(10) 0.07109(11) 0.9252(2) 0.0229(4) Uani 1 1 d . . .
C19 C 0.42566(13) 0.2500 1.1771(3) 0.0226(6) Uani 1 2 d S . .
C8 C 0.40408(9) 0.08812(11) 0.8163(2) 0.0233(4) Uani 1 1 d . . .
C2 C 0.34638(13) 0.2500 0.9963(3) 0.0214(6) Uani 1 2 d S . .
C10 C 0.37700(11) -0.02623(11) 0.9357(2) 0.0284(5) Uani 1 1 d . . .
H10A H 0.3893 -0.0743 0.9638 0.034 Uiso 1 1 calc R . .
C21 C 0.52168(10) 0.18344(12) 1.2548(2) 0.0297(5) Uani 1 1 d . . .
H21A H 0.5436 0.1384 1.2730 0.036 Uiso 1 1 calc R . .
C20 C 0.45555(10) 0.18190(11) 1.2083(2) 0.0253(5) Uani 1 1 d . . .
C9 C 0.42163(10) 0.01749(11) 0.8628(2) 0.0278(5) Uani 1 1 d . . .
H9A H 0.4642 -0.0009 0.8446 0.033 Uiso 1 1 calc R . .
C11 C 0.31420(11) 0.00031(11) 0.9678(2) 0.0265(5) Uani 1 1 d . . .
H11A H 0.2850 -0.0297 1.0188 0.032 Uiso 1 1 calc R . .
C16 C 0.22435(10) 0.09799(12) 0.9587(2) 0.0274(5) Uani 1 1 d . . .
H16A H 0.2200 0.1497 0.9245 0.033 Uiso 1 1 calc R . .
C13 C 0.45275(10) 0.13376(12) 0.7311(2) 0.0297(5) Uani 1 1 d . . .
H13A H 0.4330 0.1835 0.7155 0.036 Uiso 1 1 calc R . .
C23 C 0.41736(12) 0.11068(12) 1.1981(2) 0.0322(5) Uani 1 1 d . . .
H23A H 0.3732 0.1211 1.1643 0.048 Uiso 1 1 calc R . .
H23B H 0.4146 0.0877 1.2887 0.048 Uiso 1 1 calc R . .
H23C H 0.4395 0.0771 1.1345 0.048 Uiso 1 1 calc R . .
C22 C 0.55460(15) 0.2500 1.2741(3) 0.0325(7) Uani 1 2 d S . .
H22A H 0.6007 0.2500 1.3011 0.039 Uiso 1 2 d SR . .
C14 C 0.51863(11) 0.14510(14) 0.8070(2) 0.0371(5) Uani 1 1 d . . .
H14A H 0.5105 0.1679 0.8964 0.056 Uiso 1 1 calc R . .
H14B H 0.5470 0.1773 0.7525 0.056 Uiso 1 1 calc R . .
H14C H 0.5400 0.0973 0.8201 0.056 Uiso 1 1 calc R . .
C5 C 0.2671(2) 0.2500 0.4392(3) 0.0465(9) Uani 1 2 d S . .
H5A H 0.3135 0.2500 0.4146 0.070 Uiso 1 2 d SR . .
H5B H 0.2461 0.2059 0.4015 0.070 Uiso 1 1 d R . .
C17 C 0.21192(12) 0.09855(16) 1.1166(3) 0.0436(6) Uani 1 1 d . . .
H17A H 0.2451 0.1290 1.1617 0.065 Uiso 1 1 calc R . .
H17B H 0.2143 0.0481 1.1520 0.065 Uiso 1 1 calc R . .
H17C H 0.1685 0.1190 1.1353 0.065 Uiso 1 1 calc R . .
C18 C 0.17233(11) 0.05015(15) 0.8851(3) 0.0410(6) Uani 1 1 d . . .
H18A H 0.1808 0.0503 0.7863 0.062 Uiso 1 1 calc R . .
H18B H 0.1288 0.0704 0.9028 0.062 Uiso 1 1 calc R . .
H18C H 0.1746 -0.0005 0.9197 0.062 Uiso 1 1 calc R . .
C6 C 0.18514(16) 0.2500 0.6394(4) 0.0445(9) Uani 1 2 d S . .
H6A H 0.1813 0.2500 0.7395 0.067 Uiso 1 2 d SR . .
H6B H 0.1639 0.2941 0.6023 0.067 Uiso 1 1 d R . .
C15 C 0.46424(13) 0.09740(16) 0.5877(3) 0.0466(7) Uani 1 1 d . . .
H15A H 0.4222 0.0907 0.5413 0.070 Uiso 1 1 calc R . .
H15B H 0.4854 0.0494 0.5998 0.070 Uiso 1 1 calc R . .
H15C H 0.4923 0.1293 0.5322 0.070 Uiso 1 1 calc R . .

loop_
_atom_site_aniso_label
_atom_site_aniso_U_11
_atom_site_aniso_U_22
_atom_site_aniso_U_33
_atom_site_aniso_U_23
_atom_site_aniso_U_13
_atom_site_aniso_U_12
N1 0.0188(8) 0.0186(8) 0.0203(8) 0.0005(6) -0.0007(6) -0.0009(6)
O1 0.0379(9) 0.0246(8) 0.0298(8) -0.0048(6) -0.0096(6) -0.0018(6)
N2 0.0241(12) 0.0237(12) 0.0222(12) 0.000 -0.0024(10) 0.000
C3 0.0188(10) 0.0259(11) 0.0212(10) -0.0003(8) -0.0013(7) -0.0025(7)
C7 0.0213(10) 0.0196(9) 0.0200(9) -0.0017(7) -0.0013(7) -0.0009(7)
C1 0.0170(13) 0.0212(13) 0.0195(13) 0.000 -0.0003(10) 0.000
C4 0.0236(15) 0.0257(14) 0.0277(15) 0.000 -0.0058(11) 0.000
C12 0.0230(10) 0.0237(10) 0.0219(9) -0.0021(8) -0.0008(8) -0.0033(8)
C19 0.0180(13) 0.0318(15) 0.0180(13) 0.000 -0.0016(10) 0.000
C8 0.0210(10) 0.0262(10) 0.0228(10) -0.0029(8) -0.0009(8) 0.0012(8)
C2 0.0224(14) 0.0172(13) 0.0248(15) 0.000 0.0012(11) 0.000
C10 0.0343(12) 0.0201(10) 0.0310(11) 0.0003(8) -0.0057(9) 0.0022(8)
C21 0.0289(11) 0.0336(12) 0.0267(11) -0.0013(9) -0.0024(9) 0.0071(9)
C20 0.0279(11) 0.0282(11) 0.0197(10) -0.0023(8) -0.0011(8) 0.0005(8)
C9 0.0248(10) 0.0283(11) 0.0302(11) -0.0023(9) -0.0006(8) 0.0059(8)
C11 0.0286(11) 0.0245(10) 0.0265(10) 0.0018(8) -0.0021(8) -0.0052(8)
C16 0.0225(10) 0.0290(11) 0.0306(11) 0.0047(9) 0.0037(8) -0.0012(8)
C13 0.0224(10) 0.0325(11) 0.0343(11) 0.0045(9) 0.0034(9) 0.0031(8)
C23 0.0373(12) 0.0254(11) 0.0339(12) 0.0009(9) -0.0079(9) 0.0029(9)
C22 0.0223(15) 0.0416(18) 0.0336(16) 0.000 -0.0029(12) 0.000
C14 0.0276(11) 0.0457(13) 0.0380(12) -0.0018(10) 0.0038(9) -0.0061(10)
C5 0.082(3) 0.0324(18) 0.0247(16) 0.000 -0.0110(17) 0.000
C17 0.0311(13) 0.0650(17) 0.0349(13) -0.0062(12) 0.0064(10) 0.0039(11)
C18 0.0259(12) 0.0508(14) 0.0463(14) 0.0000(12) -0.0037(10) -0.0032(10)
C6 0.0215(16) 0.0404(19) 0.071(3) 0.000 -0.0101(16) 0.000
C15 0.0346(13) 0.0746(18) 0.0306(12) 0.0014(12) 0.0078(10) -0.0105(12)

loop_
_atom_type_symbol
_atom_type_description
_atom_type_scat_dispersion_real
_atom_type_scat_dispersion_imag
_atom_type_scat_source
C C 0.0033 0.0016 'International Tables Vol C Tables 4.2.6.8 and 6.1.1.4'
H H 0.0000 0.0000 'International Tables Vol C Tables 4.2.6.8 and 6.1.1.4'
N N 0.0061 0.0033 'International Tables Vol C Tables 4.2.6.8 and 6.1.1.4'
O O 0.0106 0.0060 'International Tables Vol C Tables 4.2.6.8 and 6.1.1.4'

loop_
_geom_angle_atom_site_label_1
_geom_angle_atom_site_label_2
_geom_angle_atom_site_label_3
_geom_angle
_geom_angle_site_symmetry_1
_geom_angle_site_symmetry_3
_geom_angle_publ_flag
C3 N1 C1 123.96(16) . . ?
C3 N1 C7 116.83(15) . . ?
C1 N1 C7 119.20(16) . . ?
C2 N2 C19 122.1(2) . . ?
O1 C3 N1 120.76(17) . . ?
O1 C3 C4 121.06(18) . . ?
N1 C3 C4 118.14(17) . . ?
C12 C7 C8 123.38(18) . . ?
C12 C7 N1 118.30(17) . . ?
C8 C7 N1 118.04(17) . . ?
C2 C1 N1 121.88(11) . . ?
C2 C1 N1 121.88(11) . 7_565 ?
N1 C1 N1 116.1(2) . 7_565 ?
C3 C4 C3 112.7(2) . 7_565 ?
C3 C4 C5 109.73(17) . . ?
C3 C4 C5 109.73(17) 7_565 . ?
C3 C4 C6 107.02(17) . . ?
C3 C4 C6 107.02(16) 7_565 . ?
C5 C4 C6 110.6(3) . . ?
C11 C12 C7 117.02(18) . . ?
C11 C12 C16 119.61(18) . . ?
C7 C12 C16 123.34(18) . . ?
C20 C19 C20 122.1(3) . 7_565 ?
C20 C19 N2 118.80(13) . . ?
C20 C19 N2 118.80(13) 7_565 . ?
C9 C8 C7 117.08(18) . . ?
C9 C8 C13 119.95(18) . . ?
C7 C8 C13 122.94(18) . . ?
N2 C2 C1 173.6(3) . . ?
C9 C10 C11 120.91(19) . . ?
C9 C10 H10A 119.5 . . ?
C11 C10 H10A 119.5 . . ?
C22 C21 C20 121.2(2) . . ?
C22 C21 H21A 119.4 . . ?
C20 C21 H21A 119.4 . . ?
C19 C20 C21 117.52(19) . . ?
C19 C20 C23 120.6(2) . . ?
C21 C20 C23 121.82(19) . . ?
C10 C9 C8 120.83(19) . . ?
C10 C9 H9A 119.6 . . ?
C8 C9 H9A 119.6 . . ?
C10 C11 C12 120.75(19) . . ?
C10 C11 H11A 119.6 . . ?
C12 C11 H11A 119.6 . . ?
C12 C16 C18 111.10(18) . . ?
C12 C16 C17 111.22(18) . . ?
C18 C16 C17 110.44(18) . . ?
C12 C16 H16A 108.0 . . ?
C18 C16 H16A 108.0 . . ?
C17 C16 H16A 108.0 . . ?
C8 C13 C14 112.04(18) . . ?
C8 C13 C15 110.71(18) . . ?
C14 C13 C15 110.64(18) . . ?
C8 C13 H13A 107.8 . . ?
C14 C13 H13A 107.8 . . ?
C15 C13 H13A 107.8 . . ?
C20 C23 H23A 109.5 . . ?
C20 C23 H23B 109.5 . . ?
H23A C23 H23B 109.5 . . ?
C20 C23 H23C 109.5 . . ?
H23A C23 H23C 109.5 . . ?
H23B C23 H23C 109.5 . . ?
C21 C22 C21 119.8(3) . 7_565 ?
C21 C22 H22A 120.1 . . ?
C21 C22 H22A 120.1 7_565 . ?
C13 C14 H14A 109.5 . . ?
C13 C14 H14B 109.5 . . ?
H14A C14 H14B 109.5 . . ?
C13 C14 H14C 109.5 . . ?
H14A C14 H14C 109.5 . . ?
H14B C14 H14C 109.5 . . ?
C4 C5 H5A 109.7 . . ?
C4 C5 H5B 109.4 . . ?
H5A C5 H5B 109.5 . . ?
C16 C17 H17A 109.5 . . ?
C16 C17 H17B 109.5 . . ?
H17A C17 H17B 109.5 . . ?
C16 C17 H17C 109.5 . . ?
H17A C17 H17C 109.5 . . ?
H17B C17 H17C 109.5 . . ?
C16 C18 H18A 109.5 . . ?
C16 C18 H18B 109.5 . . ?
H18A C18 H18B 109.5 . . ?
C16 C18 H18C 109.5 . . ?
H18A C18 H18C 109.5 . . ?
H18B C18 H18C 109.5 . . ?
C4 C6 H6A 109.7 . . ?
C4 C6 H6B 109.4 . . ?
H6A C6 H6B 109.5 . . ?
C13 C15 H15A 109.5 . . ?
C13 C15 H15B 109.5 . . ?
H15A C15 H15B 109.5 . . ?
C13 C15 H15C 109.5 . . ?
H15A C15 H15C 109.5 . . ?
H15B C15 H15C 109.5 . . ?

loop_
_geom_bond_atom_site_label_1
_geom_bond_atom_site_label_2
_geom_bond_distance
_geom_bond_site_symmetry_2
_geom_bond_publ_flag
N1 C3 1.376(2) . ?
N1 C1 1.402(2) . ?
N1 C7 1.437(2) . ?
O1 C3 1.210(2) . ?
N2 C2 1.231(4) . ?
N2 C19 1.450(3) . ?
C3 C4 1.503(2) . ?
C7 C12 1.392(3) . ?
C7 C8 1.399(3) . ?
C1 C2 1.328(4) . ?
C1 N1 1.402(2) 7_565 ?
C4 C3 1.503(2) 7_565 ?
C4 C5 1.521(4) . ?
C4 C6 1.550(4) . ?
C12 C11 1.383(3) . ?
C12 C16 1.513(3) . ?
C19 C20 1.384(2) . ?
C19 C20 1.384(2) 7_565 ?
C8 C9 1.378(3) . ?
C8 C13 1.508(3) . ?
C10 C9 1.376(3) . ?
C10 C11 1.379(3) . ?
C10 H10A 0.9300 . ?
C21 C22 1.367(3) . ?
C21 C20 1.399(3) . ?
C21 H21A 0.9300 . ?
C20 C23 1.483(3) . ?
C9 H9A 0.9300 . ?
C11 H11A 0.9300 . ?
C16 C18 1.519(3) . ?
C16 C17 1.531(3) . ?
C16 H16A 0.9800 . ?
C13 C14 1.521(3) . ?
C13 C15 1.533(3) . ?
C13 H13A 0.9800 . ?
C23 H23A 0.9600 . ?
C23 H23B 0.9600 . ?
C23 H23C 0.9600 . ?
C22 C21 1.367(3) 7_565 ?
C22 H22A 0.9600 . ?
C14 H14A 0.9600 . ?
C14 H14B 0.9600 . ?
C14 H14C 0.9600 . ?
C5 H5A 0.9600 . ?
C5 H5B 0.9599 . ?
C17 H17A 0.9600 . ?
C17 H17B 0.9600 . ?
C17 H17C 0.9600 . ?
C18 H18A 0.9600 . ?
C18 H18B 0.9600 . ?
C18 H18C 0.9600 . ?
C6 H6A 0.9600 . ?
C6 H6B 0.9600 . ?
C15 H15A 0.9600 . ?
C15 H15B 0.9600 . ?
C15 H15C 0.9600 . ?
